data_7122729
loop_
_publ_author_name
'Zhang, Cai-Yan'
'Cao, Ke'
'Xu, Tao-Tao'
'Wu, Ji'
'Jiang, Lin-Hai'
'Yang, Junxiao'

_publ_section_title
;
 A facile approach for synthesis of nido-carborane fused oxazoles via one
 pot deboronation/cyclization of 9-amide-o-carboranes
;
_journal_name_full 'Chemical Communications'
_journal_paper_doi 10.1039/C8CC07728B
_journal_year 2018
_chemical_formula_moiety 'C17 H22 B9 N O'
_chemical_formula_sum 'C17 H22 B9 N O'
_chemical_formula_weight 353.64
_space_group_crystal_system monoclinic
_space_group_IT_number 14
_space_group_name_Hall '-P 2ybc'
_space_group_name_H-M_alt 'P 1 21/c 1'
_symmetry_space_group_name_Hall '-P 2ybc'
_symmetry_space_group_name_H-M 'P 1 21/c 1'
_atom_sites_solution_hydrogens mixed
_atom_sites_solution_primary direct
_audit_creation_date 2018-05-30
_audit_creation_method
;
Olex2 1.2
(compiled 2018.05.18 svn.r3508 for OlexSys, GUI svn.r5497)
;
_audit_update_record
;
2018-07-02 deposited with the CCDC.
2018-12-12 downloaded from the CCDC.
;
_cell_angle_alpha 90
_cell_angle_beta 110.129(6)
_cell_angle_gamma 90
_cell_formula_units_Z 4
_cell_length_a 8.5268(4)
_cell_length_b 19.8789(7)
_cell_length_c 12.2372(7)
_cell_measurement_reflns_used 2011
_cell_measurement_temperature 294.13(17)
_cell_measurement_theta_max 25.1980
_cell_measurement_theta_min 3.9870
_cell_volume 1947.55(18)
_computing_cell_refinement
;
CrysAlisPro, Agilent Technologies,
Version 1.171.36.28 (release 01-02-2013 CrysAlis171 .NET)
(compiled Feb  1 2013,16:14:44)
;
_computing_data_collection
;
CrysAlisPro, Agilent Technologies,
Version 1.171.36.28 (release 01-02-2013 CrysAlis171 .NET)
(compiled Feb  1 2013,16:14:44)
;
_computing_data_reduction
;
CrysAlisPro, Agilent Technologies,
Version 1.171.36.28 (release 01-02-2013 CrysAlis171 .NET)
(compiled Feb  1 2013,16:14:44)
;
_computing_molecular_graphics 'Olex2 (Dolomanov et al., 2009)'
_computing_publication_material 'Olex2 (Dolomanov et al., 2009)'
_computing_structure_refinement 'ShelXL (Sheldrick, 2015)'
_computing_structure_solution 'ShelXS (Sheldrick, 2008)'
_diffrn_ambient_temperature 294.13(17)
_diffrn_detector_area_resol_mean 16.0733
_diffrn_measured_fraction_theta_full 0.980
_diffrn_measured_fraction_theta_max 0.979
_diffrn_measurement_details
;
#__ type_ start__ end____ width___ exp.time_
  1 omega  -43.00   -7.00   1.0000    6.0000
omega____ theta____ kappa____ phi______ frames
    -      -19.4273   77.0000   60.0000 36

#__ type_ start__ end____ width___ exp.time_
  2 omega  -39.00   76.00   1.0000    6.0000
omega____ theta____ kappa____ phi______ frames
    -       22.7867  -19.0000  -30.0000 115

#__ type_ start__ end____ width___ exp.time_
  3 omega  -41.00   46.00   1.0000    6.0000
omega____ theta____ kappa____ phi______ frames
    -       22.7867  -77.0000  120.0000 87
;
_diffrn_measurement_device_type 'SuperNova, Dual, Cu at zero, Eos'
_diffrn_measurement_method '\w scans'
_diffrn_orient_matrix_UB_11 0.0827813000
_diffrn_orient_matrix_UB_12 -0.0013683000
_diffrn_orient_matrix_UB_13 -0.0006688000
_diffrn_orient_matrix_UB_21 0.0296381000
_diffrn_orient_matrix_UB_22 -0.0088870000
_diffrn_orient_matrix_UB_23 0.0597846000
_diffrn_orient_matrix_UB_31 -0.0109391000
_diffrn_orient_matrix_UB_32 -0.0345319000
_diffrn_orient_matrix_UB_33 -0.0153740000
_diffrn_radiation_monochromator mirror
_diffrn_radiation_type MoK\a
_diffrn_radiation_wavelength 0.71073
_diffrn_reflns_av_R_equivalents 0.0313
_diffrn_reflns_av_unetI/netI 0.0473
_diffrn_reflns_Laue_measured_fraction_full 0.980
_diffrn_reflns_Laue_measured_fraction_max 0.979
_diffrn_reflns_limit_h_max 10
_diffrn_reflns_limit_h_min -9
_diffrn_reflns_limit_k_max 13
_diffrn_reflns_limit_k_min -24
_diffrn_reflns_limit_l_max 15
_diffrn_reflns_limit_l_min -11
_diffrn_reflns_number 7733
_diffrn_reflns_point_group_measured_fraction_full 0.980
_diffrn_reflns_point_group_measured_fraction_max 0.979
_diffrn_reflns_theta_full 25.242
_diffrn_reflns_theta_max 26.019
_diffrn_reflns_theta_min 3.546
_diffrn_source 'SuperNova (Mo) X-ray Source'
_exptl_absorpt_coefficient_mu 0.066
_exptl_absorpt_correction_T_max 1.00000
_exptl_absorpt_correction_T_min 0.98537
_exptl_absorpt_correction_type multi-scan
_exptl_absorpt_process_details
;
CrysAlisPro, Agilent Technologies,
Version 1.171.36.28 (release 01-02-2013 CrysAlis171 .NET)
(compiled Feb  1 2013,16:14:44)
Empirical absorption correction using spherical harmonics,
 implemented in SCALE3 ABSPACK scaling algorithm.
;
_exptl_crystal_colour 'clear light colourless'
_exptl_crystal_colour_lustre clear
_exptl_crystal_colour_modifier light
_exptl_crystal_colour_primary colourless
_exptl_crystal_density_diffrn 1.206
_exptl_crystal_description block
_exptl_crystal_F_000 736
_exptl_crystal_size_max 0.21
_exptl_crystal_size_mid 0.15
_exptl_crystal_size_min 0.14
_refine_diff_density_max 0.182
_refine_diff_density_min -0.149
_refine_diff_density_rms 0.035
_refine_ls_extinction_method none
_refine_ls_goodness_of_fit_ref 1.124
_refine_ls_hydrogen_treatment mixed
_refine_ls_matrix_type full
_refine_ls_number_parameters 265
_refine_ls_number_reflns 3765
_refine_ls_number_restraints 0
_refine_ls_restrained_S_all 1.124
_refine_ls_R_factor_all 0.0898
_refine_ls_R_factor_gt 0.0608
_refine_ls_shift/su_max 0.000
_refine_ls_shift/su_mean 0.000
_refine_ls_structure_factor_coef Fsqd
_refine_ls_weighting_details 'w=1/[\s^2^(Fo^2^)+(0.0549P)^2^+0.7228P] where P=(Fo^2^+2Fc^2^)/3'
_refine_ls_weighting_scheme calc
_refine_ls_wR_factor_gt 0.1551
_refine_ls_wR_factor_ref 0.1738
_reflns_Friedel_coverage 0.000
_reflns_number_gt 2564
_reflns_number_total 3765
_reflns_threshold_expression 'I > 2\s(I)'
_cod_data_source_file c8cc07728b6.cif
_cod_data_source_block zcy351_up
_cod_original_cell_volume 1947.56(19)
_cod_database_code 7122729
_shelx_shelxl_version_number 2014/7
_shelx_space_group_comment
;
The symmetry employed for this shelxl refinement is uniquely defined
by the following loop, which should always be used as a source of
symmetry information in preference to the above space-group names.
They are only intended as comments.
;
_shelx_estimated_absorpt_t_max 0.991
_shelx_estimated_absorpt_t_min 0.986
_reflns_odcompleteness_completeness 97.38
_reflns_odcompleteness_iscentric 1
_reflns_odcompleteness_theta 26.32
_olex2_refinement_description
;
1. Fixed Uiso
 At 1.2 times of:
  All B(H) groups, All C(H) groups, All C(H,H) groups, All N(H) groups
2.a Secondary CH2 refined with riding coordinates:
 C12(H12A,H12B), C19(H19A,H19B)
2.b Aromatic/amide H refined with riding coordinates:
 N1(H1), C14(H14), C15(H15), C16(H16), C17(H17), C22(H22), C23(H23), C24(H24),
 C25(H25), C26(H26)
2.c Boron cage BH refined with riding coordinates:
 B1(H1A), B2(H2), B3(H3), B4(H4), B5(H5)
;
_olex2_date_sample_data_collection 2018-05-10
_olex2_submission_special_instructions 'No special instructions were received'

loop_
_space_group_symop_operation_xyz
'x, y, z'
'-x, y+1/2, -z+1/2'
'-x, -y, -z'
'x, -y-1/2, z-1/2'

loop_
_atom_site_label
_atom_site_type_symbol
_atom_site_fract_x
_atom_site_fract_y
_atom_site_fract_z
_atom_site_U_iso_or_equiv
_atom_site_adp_type
_atom_site_occupancy
_atom_site_site_symmetry_order
_atom_site_calc_flag
_atom_site_refinement_flags_posn
O1 O -0.2689(2) -0.45431(8) -0.24574(16) 0.0524(5) Uani 1 1 d .
N1 N -0.3193(3) -0.34476(10) -0.24439(19) 0.0540(6) Uani 1 1 d .
H1 H -0.3795 -0.3090 -0.2624 0.065 Uiso 1 1 calc R
C7 C 0.0972(3) -0.37260(10) 0.0336(2) 0.0415(6) Uani 1 1 d .
C8 C 0.2147(3) -0.40170(11) -0.0296(2) 0.0465(6) Uani 1 1 d .
C12 C 0.1699(3) -0.37460(12) 0.1661(2) 0.0472(6) Uani 1 1 d .
H12A H 0.1110 -0.3421 0.1968 0.057 Uiso 1 1 calc R
H12B H 0.1496 -0.4188 0.1921 0.057 Uiso 1 1 calc R
C13 C 0.3535(3) -0.36001(11) 0.2162(2) 0.0469(6) Uani 1 1 d .
C14 C 0.4209(3) -0.32079(13) 0.3150(3) 0.0576(7) Uani 1 1 d .
H14 H 0.3510 -0.3024 0.3511 0.069 Uiso 1 1 calc R
C15 C 0.5912(4) -0.30860(15) 0.3606(3) 0.0701(9) Uani 1 1 d .
H15 H 0.6354 -0.2827 0.4275 0.084 Uiso 1 1 calc R
C16 C 0.6938(4) -0.33492(15) 0.3068(3) 0.0713(9) Uani 1 1 d .
H16 H 0.8082 -0.3270 0.3374 0.086 Uiso 1 1 calc R
C17 C 0.6283(3) -0.37330(13) 0.2070(3) 0.0633(8) Uani 1 1 d .
H17 H 0.6990 -0.3906 0.1706 0.076 Uiso 1 1 calc R
C18 C 0.4583(3) -0.38627(12) 0.1609(2) 0.0494(6) Uani 1 1 d .
C19 C 0.3822(3) -0.42766(13) 0.0526(3) 0.0557(7) Uani 1 1 d .
H19A H 0.3671 -0.4733 0.0753 0.067 Uiso 1 1 calc R
H19B H 0.4601 -0.4294 0.0106 0.067 Uiso 1 1 calc R
C20 C -0.3755(3) -0.40477(12) -0.2836(2) 0.0488(6) Uani 1 1 d .
C21 C -0.5410(3) -0.42000(12) -0.3656(2) 0.0484(6) Uani 1 1 d .
C22 C -0.5850(3) -0.48634(13) -0.3963(3) 0.0601(8) Uani 1 1 d .
H22 H -0.5114 -0.5210 -0.3616 0.072 Uiso 1 1 calc R
C23 C -0.7381(4) -0.50060(15) -0.4782(3) 0.0688(9) Uani 1 1 d .
H23 H -0.7676 -0.5451 -0.4989 0.083 Uiso 1 1 calc R
C24 C -0.8481(4) -0.44987(17) -0.5299(3) 0.0699(9) Uani 1 1 d .
H24 H -0.9505 -0.4599 -0.5864 0.084 Uiso 1 1 calc R
C25 C -0.8063(4) -0.38445(16) -0.4979(3) 0.0743(9) Uani 1 1 d .
H25 H -0.8817 -0.3501 -0.5311 0.089 Uiso 1 1 calc R
C26 C -0.6535(4) -0.36958(14) -0.4169(3) 0.0660(8) Uani 1 1 d .
H26 H -0.6253 -0.3250 -0.3962 0.079 Uiso 1 1 calc R
B1 B 0.0380(4) -0.29825(15) -0.1669(3) 0.0570(8) Uani 1 1 d .
H1A H 0.0275 -0.2508 -0.2151 0.068 Uiso 1 1 calc R
B2 B -0.0160(4) -0.30272(13) -0.0391(3) 0.0492(7) Uani 1 1 d .
H2 H -0.0549 -0.2579 -0.0024 0.059 Uiso 1 1 calc R
B3 B 0.1912(4) -0.31468(14) -0.0308(3) 0.0493(7) Uani 1 1 d .
H3 H 0.2881 -0.2781 0.0154 0.059 Uiso 1 1 calc R
B4 B 0.1992(4) -0.35679(16) -0.1538(3) 0.0589(8) Uani 1 1 d .
H4 H 0.2989 -0.3458 -0.1890 0.071 Uiso 1 1 calc R
B5 B -0.0031(4) -0.37797(16) -0.2396(3) 0.0573(8) Uani 1 1 d .
H5 H -0.0369 -0.3822 -0.3346 0.069 Uiso 1 1 calc R
B6 B -0.1390(4) -0.34439(13) -0.1646(3) 0.0493(7) Uani 1 1 d .
B9 B 0.1196(4) -0.43993(16) -0.1500(3) 0.0549(8) Uani 1 1 d .
H9 H 0.173(3) -0.4854(13) -0.180(2) 0.068(8) Uiso 1 1 d .
B10 B -0.1038(4) -0.43051(13) -0.1655(3) 0.0474(7) Uani 1 1 d .
H10 H -0.037(4) -0.4651(15) -0.095(3) 0.093(10) Uiso 1 1 d .
B11 B -0.0941(4) -0.38601(13) -0.0323(3) 0.0448(7) Uani 1 1 d .
H11 H -0.185(3) -0.3929(11) 0.010(2) 0.053(7) Uiso 1 1 d .

loop_
_atom_site_aniso_label
_atom_site_aniso_U_11
_atom_site_aniso_U_22
_atom_site_aniso_U_33
_atom_site_aniso_U_23
_atom_site_aniso_U_13
_atom_site_aniso_U_12
O1 0.0602(11) 0.0379(9) 0.0535(11) -0.0038(8) 0.0124(9) -0.0030(8)
N1 0.0635(14) 0.0378(11) 0.0534(14) 0.0001(10) 0.0108(11) -0.0007(10)
C7 0.0514(14) 0.0315(11) 0.0449(15) -0.0026(10) 0.0209(12) 0.0018(10)
C8 0.0546(15) 0.0389(12) 0.0516(16) -0.0074(11) 0.0257(13) -0.0004(10)
C12 0.0510(15) 0.0426(13) 0.0495(16) -0.0044(11) 0.0193(12) 0.0006(11)
C13 0.0519(15) 0.0372(12) 0.0496(15) -0.0007(11) 0.0151(12) 0.0021(10)
C14 0.0598(17) 0.0549(15) 0.0543(17) -0.0070(13) 0.0148(14) 0.0013(13)
C15 0.0661(19) 0.0646(18) 0.067(2) -0.0134(16) 0.0067(16) -0.0065(15)
C16 0.0500(16) 0.0696(19) 0.085(2) -0.0085(17) 0.0106(17) -0.0076(14)
C17 0.0539(17) 0.0578(16) 0.080(2) -0.0021(16) 0.0251(16) 0.0043(13)
C18 0.0489(15) 0.0396(13) 0.0585(17) -0.0016(12) 0.0172(13) 0.0055(11)
C19 0.0569(16) 0.0468(14) 0.0687(19) -0.0087(13) 0.0284(15) 0.0057(12)
C20 0.0612(16) 0.0407(13) 0.0436(15) 0.0025(11) 0.0166(13) -0.0023(12)
C21 0.0542(15) 0.0471(13) 0.0432(15) 0.0020(12) 0.0160(12) -0.0049(11)
C22 0.0601(17) 0.0514(15) 0.0652(19) -0.0043(14) 0.0169(15) -0.0057(13)
C23 0.067(2) 0.0621(18) 0.074(2) -0.0111(16) 0.0210(17) -0.0166(15)
C24 0.0531(17) 0.090(2) 0.061(2) 0.0060(17) 0.0117(15) -0.0141(16)
C25 0.0637(19) 0.071(2) 0.076(2) 0.0145(17) 0.0096(18) -0.0003(16)
C26 0.0683(19) 0.0508(16) 0.069(2) 0.0095(14) 0.0105(17) -0.0037(13)
B1 0.071(2) 0.0417(15) 0.055(2) 0.0051(14) 0.0179(17) -0.0131(14)
B2 0.0561(18) 0.0313(13) 0.0560(19) 0.0001(13) 0.0139(15) 0.0006(12)
B3 0.0574(18) 0.0359(14) 0.0554(19) -0.0029(13) 0.0206(15) -0.0065(12)
B4 0.069(2) 0.0611(19) 0.055(2) -0.0063(16) 0.0317(17) -0.0146(16)
B5 0.075(2) 0.0561(18) 0.0447(19) -0.0074(15) 0.0258(17) -0.0109(16)
B6 0.0583(18) 0.0352(14) 0.0505(18) -0.0005(13) 0.0138(15) -0.0027(12)
B9 0.064(2) 0.0490(17) 0.056(2) -0.0136(15) 0.0262(16) -0.0016(14)
B10 0.0569(18) 0.0346(14) 0.0492(18) -0.0054(13) 0.0165(15) -0.0048(12)
B11 0.0510(16) 0.0390(14) 0.0483(18) -0.0026(13) 0.0221(14) 0.0001(12)

loop_
_atom_type_symbol
_atom_type_description
_atom_type_scat_dispersion_real
_atom_type_scat_dispersion_imag
_atom_type_scat_source
C C 0.0033 0.0016 'International Tables Vol C Tables 4.2.6.8 and 6.1.1.4'
H H 0.0000 0.0000 'International Tables Vol C Tables 4.2.6.8 and 6.1.1.4'
B B 0.0013 0.0007 'International Tables Vol C Tables 4.2.6.8 and 6.1.1.4'
N N 0.0061 0.0033 'International Tables Vol C Tables 4.2.6.8 and 6.1.1.4'
O O 0.0106 0.0060 'International Tables Vol C Tables 4.2.6.8 and 6.1.1.4'

loop_
_geom_angle_atom_site_label_1
_geom_angle_atom_site_label_2
_geom_angle_atom_site_label_3
_geom_angle
C20 O1 B10 112.15(19)
C20 N1 H1 123.1
C20 N1 B6 113.7(2)
B6 N1 H1 123.1
C8 C7 B2 112.0(2)
C8 C7 B3 63.22(16)
C8 C7 B11 114.2(2)
C12 C7 C8 114.8(2)
C12 C7 B2 120.9(2)
C12 C7 B3 114.7(2)
C12 C7 B11 120.7(2)
B3 C7 B2 60.23(16)
B11 C7 B2 65.22(16)
B11 C7 B3 116.0(2)
C7 C8 B3 63.07(15)
C7 C8 B4 111.9(2)
C7 C8 B9 114.8(2)
C19 C8 C7 114.2(2)
C19 C8 B3 114.8(2)
C19 C8 B4 121.7(2)
C19 C8 B9 120.5(2)
B4 C8 B3 60.37(17)
B9 C8 B3 116.3(2)
B9 C8 B4 64.96(19)
C7 C12 H12A 108.6
C7 C12 H12B 108.6
H12A C12 H12B 107.6
C13 C12 C7 114.5(2)
C13 C12 H12A 108.6
C13 C12 H12B 108.6
C14 C13 C12 121.7(2)
C14 C13 C18 119.4(2)
C18 C13 C12 118.8(2)
C13 C14 H14 119.6
C15 C14 C13 120.8(3)
C15 C14 H14 119.6
C14 C15 H15 120.2
C16 C15 C14 119.6(3)
C16 C15 H15 120.2
C15 C16 H16 119.8
C15 C16 C17 120.3(3)
C17 C16 H16 119.8
C16 C17 H17 119.7
C16 C17 C18 120.6(3)
C18 C17 H17 119.7
C13 C18 C19 118.6(2)
C17 C18 C13 119.2(2)
C17 C18 C19 122.3(2)
C8 C19 H19A 108.6
C8 C19 H19B 108.6
C18 C19 C8 114.7(2)
C18 C19 H19A 108.6
C18 C19 H19B 108.6
H19A C19 H19B 107.6
O1 C20 N1 115.6(2)
O1 C20 C21 118.5(2)
N1 C20 C21 125.9(2)
C22 C21 C20 119.5(2)
C26 C21 C20 121.3(2)
C26 C21 C22 119.1(3)
C21 C22 H22 120.2
C23 C22 C21 119.6(3)
C23 C22 H22 120.2
C22 C23 H23 119.6
C24 C23 C22 120.7(3)
C24 C23 H23 119.6
C23 C24 H24 120.1
C25 C24 C23 119.7(3)
C25 C24 H24 120.1
C24 C25 H25 120.0
C24 C25 C26 120.1(3)
C26 C25 H25 120.0
C21 C26 H26 119.6
C25 C26 C21 120.7(3)
C25 C26 H26 119.6
B2 B1 H1A 121.1
B2 B1 B5 109.1(2)
B3 B1 H1A 124.3
B3 B1 B2 59.37(18)
B3 B1 B4 59.33(18)
B3 B1 B5 105.1(2)
B3 B1 B6 104.4(2)
B4 B1 H1A 122.1
B4 B1 B2 108.4(2)
B4 B1 B5 58.35(18)
B4 B1 B6 107.3(2)
B5 B1 H1A 121.7
B6 B1 H1A 122.6
B6 B1 B2 58.78(17)
B6 B1 B5 61.87(17)
C7 B2 B1 102.9(2)
C7 B2 H2 128.8
C7 B2 B3 59.57(15)
C7 B2 B11 52.67(14)
B1 B2 H2 121.6
B1 B2 B11 107.4(2)
B3 B2 B1 59.77(18)
B3 B2 H2 121.8
B3 B2 B11 104.78(19)
B6 B2 C7 97.49(18)
B6 B2 B1 60.54(18)
B6 B2 H2 124.8
B6 B2 B3 106.0(2)
B6 B2 B11 58.86(16)
B11 B2 H2 124.0
C7 B3 C8 53.71(13)
C7 B3 B1 104.1(2)
C7 B3 B2 60.20(15)
C7 B3 H3 126.0
C7 B3 B4 103.53(19)
C8 B3 B1 103.8(2)
C8 B3 B2 104.27(19)
C8 B3 H3 126.1
C8 B3 B4 59.42(17)
B1 B3 H3 123.1
B2 B3 B1 60.86(18)
B2 B3 H3 120.3
B4 B3 B1 60.57(19)
B4 B3 B2 110.7(2)
B4 B3 H3 121.0
C8 B4 B1 104.0(2)
C8 B4 B3 60.21(17)
C8 B4 H4 127.7
C8 B4 B5 99.6(2)
C8 B4 B9 54.27(16)
B1 B4 H4 121.1
B1 B4 B9 108.7(2)
B3 B4 B1 60.11(18)
B3 B4 H4 120.6
B3 B4 B9 107.0(2)
B5 B4 B1 61.60(18)
B5 B4 B3 108.3(2)
B5 B4 H4 123.5
B5 B4 B9 59.07(18)
B9 B4 H4 122.9
B1 B5 H5 121.9
B1 B5 B6 58.57(17)
B4 B5 B1 60.05(19)
B4 B5 H5 120.2
B4 B5 B6 106.0(2)
B4 B5 B9 62.14(19)
B4 B5 B10 112.7(2)
B6 B5 H5 125.2
B9 B5 B1 109.9(2)
B9 B5 H5 119.6
B9 B5 B6 106.8(2)
B9 B5 B10 63.60(18)
B10 B5 B1 108.1(2)
B10 B5 H5 119.7
B10 B5 B6 57.40(16)
N1 B6 B1 132.4(2)
N1 B6 B2 137.9(2)
N1 B6 B5 110.6(2)
N1 B6 B10 97.52(19)
N1 B6 B11 116.6(2)
B1 B6 B5 59.56(18)
B2 B6 B1 60.68(18)
B2 B6 B5 108.8(2)
B10 B6 B1 111.1(2)
B10 B6 B2 114.8(2)
B10 B6 B5 59.91(17)
B10 B6 B11 63.52(17)
B11 B6 B1 110.1(2)
B11 B6 B2 62.14(17)
B11 B6 B5 108.6(2)
C8 B9 B4 60.77(17)
C8 B9 B5 104.3(2)
C8 B9 H9 122.9(14)
C8 B9 B10 102.8(2)
B4 B9 H9 122.3(14)
B4 B9 B10 106.7(2)
B5 B9 B4 58.80(18)
B5 B9 H9 126.0(14)
B5 B9 B10 59.40(18)
B10 B9 H9 124.0(13)
O1 B10 B5 111.2(2)
O1 B10 B6 101.0(2)
O1 B10 B9 137.6(2)
O1 B10 H10 115.9(16)
O1 B10 B11 118.9(2)
B5 B10 B9 57.00(18)
B5 B10 H10 124.0(17)
B5 B10 B11 106.72(19)
B6 B10 B5 62.69(18)
B6 B10 B9 105.8(2)
B6 B10 H10 130.9(16)
B6 B10 B11 58.28(16)
B9 B10 H10 67.9(17)
B11 B10 B9 103.1(2)
B11 B10 H10 75.3(16)
C7 B11 B2 62.11(16)
C7 B11 B6 104.7(2)
C7 B11 B10 105.0(2)
C7 B11 H11 124.4(13)
B2 B11 B10 107.9(2)
B2 B11 H11 118.6(13)
B6 B11 B2 59.00(16)
B6 B11 B10 58.20(16)
B6 B11 H11 122.9(13)
B10 B11 H11 123.1(13)

loop_
_geom_bond_atom_site_label_1
_geom_bond_atom_site_label_2
_geom_bond_distance
O1 C20 1.312(3)
O1 B10 1.489(3)
N1 H1 0.8600
N1 C20 1.313(3)
N1 B6 1.511(4)
C7 C8 1.572(3)
C7 C12 1.524(4)
C7 B2 1.750(3)
C7 B3 1.739(4)
C7 B11 1.574(4)
C8 C19 1.526(4)
C8 B3 1.741(3)
C8 B4 1.727(4)
C8 B9 1.607(4)
C12 H12A 0.9700
C12 H12B 0.9700
C12 C13 1.501(3)
C13 C14 1.386(4)
C13 C18 1.394(4)
C14 H14 0.9300
C14 C15 1.386(4)
C15 H15 0.9300
C15 C16 1.367(4)
C16 H16 0.9300
C16 C17 1.384(4)
C17 H17 0.9300
C17 C18 1.387(4)
C18 C19 1.505(4)
C19 H19A 0.9700
C19 H19B 0.9700
C20 C21 1.455(3)
C21 C22 1.387(3)
C21 C26 1.380(4)
C22 H22 0.9300
C22 C23 1.375(4)
C23 H23 0.9300
C23 C24 1.374(4)
C24 H24 0.9300
C24 C25 1.370(4)
C25 H25 0.9300
C25 C26 1.371(4)
C26 H26 0.9300
B1 H1A 1.1000
B1 B2 1.777(5)
B1 B3 1.758(4)
B1 B4 1.766(5)
B1 B5 1.793(4)
B1 B6 1.774(4)
B2 H2 1.1000
B2 B3 1.750(4)
B2 B6 1.743(4)
B2 B11 1.797(4)
B3 H3 1.1000
B3 B4 1.744(5)
B4 H4 1.1000
B4 B5 1.735(5)
B4 B9 1.793(4)
B5 H5 1.1000
B5 B6 1.834(5)
B5 B9 1.740(5)
B5 B10 1.786(4)
B6 B10 1.739(4)
B6 B11 1.740(4)
B9 H9 1.13(3)
B9 B10 1.858(4)
B10 H10 1.10(3)
B10 B11 1.831(4)
B11 H11 1.08(3)

loop_
_geom_torsion_atom_site_label_1
_geom_torsion_atom_site_label_2
_geom_torsion_atom_site_label_3
_geom_torsion_atom_site_label_4
_geom_torsion
O1 C20 C21 C22 3.7(4)
O1 C20 C21 C26 -174.0(3)
O1 B10 B11 C7 176.7(2)
O1 B10 B11 B2 -118.3(2)
O1 B10 B11 B6 -85.1(2)
N1 C20 C21 C22 -177.8(3)
N1 C20 C21 C26 4.5(4)
N1 B6 B10 O1 1.3(3)
N1 B6 B10 B5 109.5(2)
N1 B6 B10 B9 148.0(2)
N1 B6 B10 B11 -116.0(2)
N1 B6 B11 C7 -176.2(2)
N1 B6 B11 B2 -132.3(3)
N1 B6 B11 B10 85.1(2)
C7 C8 C19 C18 -38.1(3)
C7 C8 B3 B1 -97.6(2)
C7 C8 B3 B2 -34.6(2)
C7 C8 B3 B4 -140.4(2)
C7 C8 B4 B1 -5.0(3)
C7 C8 B4 B3 37.7(2)
C7 C8 B4 B5 -67.9(2)
C7 C8 B4 B9 -108.1(2)
C7 C8 B9 B4 103.8(2)
C7 C8 B9 B5 62.9(3)
C7 C8 B9 B10 1.6(3)
C7 C12 C13 C14 139.6(2)
C7 C12 C13 C18 -39.8(3)
C7 B2 B3 C8 31.85(18)
C7 B2 B3 B1 129.9(2)
C7 B2 B3 B4 94.1(2)
C7 B2 B6 N1 137.3(3)
C7 B2 B6 B1 -100.6(2)
C7 B2 B6 B5 -64.1(2)
C7 B2 B6 B10 0.6(3)
C7 B2 B6 B11 37.43(17)
C7 B2 B11 B6 -130.7(2)
C7 B2 B11 B10 -97.9(2)
C7 B3 B4 C8 -31.86(17)
C7 B3 B4 B1 98.8(2)
C7 B3 B4 B5 58.9(3)
C7 B3 B4 B9 -3.4(3)
C8 C7 C12 C13 37.7(3)
C8 C7 B2 B1 5.2(2)
C8 C7 B2 B3 -37.7(2)
C8 C7 B2 B6 66.6(2)
C8 C7 B2 B11 107.4(2)
C8 C7 B3 B1 96.9(2)
C8 C7 B3 B2 140.6(2)
C8 C7 B3 B4 34.3(2)
C8 C7 B11 B2 -104.2(2)
C8 C7 B11 B6 -62.0(2)
C8 C7 B11 B10 -1.6(3)
C8 B3 B4 B1 130.6(2)
C8 B3 B4 B5 90.8(2)
C8 B3 B4 B9 28.5(2)
C8 B4 B5 B1 100.8(2)
C8 B4 B5 B6 63.2(2)
C8 B4 B5 B9 -37.64(19)
C8 B4 B5 B10 2.3(3)
C8 B4 B9 B5 132.1(2)
C8 B4 B9 B10 95.6(2)
C8 B9 B10 O1 -175.0(3)
C8 B9 B10 B5 99.2(2)
C8 B9 B10 B6 58.0(3)
C8 B9 B10 B11 -2.4(3)
C12 C7 C8 C19 0.4(3)
C12 C7 C8 B3 -106.4(2)
C12 C7 C8 B4 -143.0(2)
C12 C7 C8 B9 145.5(2)
C12 C7 B2 B1 145.5(2)
C12 C7 B2 B3 102.6(2)
C12 C7 B2 B6 -153.1(2)
C12 C7 B2 B11 -112.3(3)
C12 C7 B3 C8 106.6(2)
C12 C7 B3 B1 -156.5(2)
C12 C7 B3 B2 -112.8(2)
C12 C7 B3 B4 140.9(2)
C12 C7 B11 B2 112.5(2)
C12 C7 B11 B6 154.7(2)
C12 C7 B11 B10 -144.9(2)
C12 C13 C14 C15 179.2(3)
C12 C13 C18 C17 -179.7(2)
C12 C13 C18 C19 0.5(4)
C13 C14 C15 C16 0.8(5)
C13 C18 C19 C8 39.4(3)
C14 C13 C18 C17 0.9(4)
C14 C13 C18 C19 -178.9(2)
C14 C15 C16 C17 0.3(5)
C15 C16 C17 C18 -0.7(5)
C16 C17 C18 C13 0.1(4)
C16 C17 C18 C19 179.9(3)
C17 C18 C19 C8 -140.4(3)
C18 C13 C14 C15 -1.3(4)
C19 C8 B3 C7 -105.8(2)
C19 C8 B3 B1 156.7(2)
C19 C8 B3 B2 -140.4(2)
C19 C8 B3 B4 113.8(2)
C19 C8 B4 B1 -145.2(2)
C19 C8 B4 B3 -102.5(2)
C19 C8 B4 B5 151.8(2)
C19 C8 B4 B9 111.6(3)
C19 C8 B9 B4 -113.5(3)
C19 C8 B9 B5 -154.4(2)
C19 C8 B9 B10 144.3(2)
C20 O1 B10 B5 -65.5(3)
C20 O1 B10 B6 -0.7(3)
C20 O1 B10 B9 -129.2(3)
C20 O1 B10 B11 59.0(3)
C20 N1 B6 B1 126.1(3)
C20 N1 B6 B2 -142.7(3)
C20 N1 B6 B5 59.0(3)
C20 N1 B6 B10 -1.6(3)
C20 N1 B6 B11 -65.7(3)
C20 C21 C22 C23 -176.7(3)
C20 C21 C26 C25 177.1(3)
C21 C22 C23 C24 -0.2(5)
C22 C21 C26 C25 -0.6(5)
C22 C23 C24 C25 -1.3(5)
C23 C24 C25 C26 1.8(5)
C24 C25 C26 C21 -0.8(5)
C26 C21 C22 C23 1.1(4)
B1 B2 B3 C7 -129.9(2)
B1 B2 B3 C8 -98.0(2)
B1 B2 B3 B4 -35.7(2)
B1 B2 B6 N1 -122.1(4)
B1 B2 B6 B5 36.4(2)
B1 B2 B6 B10 101.2(3)
B1 B2 B6 B11 138.0(2)
B1 B2 B11 C7 93.1(2)
B1 B2 B11 B6 -37.6(2)
B1 B2 B11 B10 -4.8(3)
B1 B3 B4 C8 -130.6(2)
B1 B3 B4 B5 -39.9(2)
B1 B3 B4 B9 -102.1(2)
B1 B4 B5 B6 -37.6(2)
B1 B4 B5 B9 -138.5(2)
B1 B4 B5 B10 -98.5(2)
B1 B4 B9 C8 -94.1(2)
B1 B4 B9 B5 38.0(2)
B1 B4 B9 B10 1.5(3)
B1 B5 B6 N1 127.9(2)
B1 B5 B6 B2 -36.9(2)
B1 B5 B6 B10 -145.3(2)
B1 B5 B6 B11 -102.9(2)
B1 B5 B9 C8 4.3(3)
B1 B5 B9 B4 -37.7(2)
B1 B5 B9 B10 100.9(2)
B1 B5 B10 O1 122.4(2)
B1 B5 B10 B6 30.7(2)
B1 B5 B10 B9 -103.7(3)
B1 B5 B10 B11 -8.7(3)
B1 B6 B10 O1 -140.0(2)
B1 B6 B10 B5 -31.7(2)
B1 B6 B10 B9 6.8(3)
B1 B6 B10 B11 102.7(2)
B1 B6 B11 C7 -5.4(3)
B1 B6 B11 B2 38.4(2)
B1 B6 B11 B10 -104.2(2)
B2 C7 C8 C19 143.2(2)
B2 C7 C8 B3 36.46(19)
B2 C7 C8 B4 -0.2(3)
B2 C7 C8 B9 -71.7(3)
B2 C7 C12 C13 -101.6(3)
B2 C7 B3 C8 -140.6(2)
B2 C7 B3 B1 -43.7(2)
B2 C7 B3 B4 -106.3(2)
B2 C7 B11 B6 42.19(19)
B2 C7 B11 B10 102.6(2)
B2 B1 B3 C7 43.37(17)
B2 B1 B3 C8 98.8(2)
B2 B1 B3 B4 141.1(2)
B2 B1 B4 C8 8.1(3)
B2 B1 B4 B3 -34.7(2)
B2 B1 B4 B5 101.5(2)
B2 B1 B4 B9 64.6(3)
B2 B1 B5 B4 -100.4(2)
B2 B1 B5 B6 36.2(2)
B2 B1 B5 B9 -61.8(3)
B2 B1 B5 B10 5.9(3)
B2 B1 B6 N1 129.7(3)
B2 B1 B6 B5 -139.3(2)
B2 B1 B6 B10 -107.5(2)
B2 B1 B6 B11 -39.0(2)
B2 B3 B4 C8 -94.8(2)
B2 B3 B4 B1 35.9(2)
B2 B3 B4 B5 -4.0(3)
B2 B3 B4 B9 -66.3(3)
B2 B6 B10 O1 153.6(2)
B2 B6 B10 B5 -98.1(3)
B2 B6 B10 B9 -59.6(3)
B2 B6 B10 B11 36.3(2)
B2 B6 B11 C7 -43.83(19)
B2 B6 B11 B10 -142.6(2)
B3 C7 C8 C19 106.8(2)
B3 C7 C8 B4 -36.6(2)
B3 C7 C8 B9 -108.2(2)
B3 C7 C12 C13 -32.8(3)
B3 C7 B2 B1 42.86(19)
B3 C7 B2 B6 104.2(2)
B3 C7 B2 B11 145.1(2)
B3 C7 B11 B2 -33.5(2)
B3 C7 B11 B6 8.7(3)
B3 C7 B11 B10 69.1(2)
B3 C8 C19 C18 32.1(3)
B3 C8 B4 B1 -42.71(19)
B3 C8 B4 B5 -105.6(2)
B3 C8 B4 B9 -145.8(2)
B3 C8 B9 B4 33.0(2)
B3 C8 B9 B5 -7.9(3)
B3 C8 B9 B10 -69.2(3)
B3 B1 B2 C7 -42.75(17)
B3 B1 B2 B6 -134.2(2)
B3 B1 B2 B11 -97.3(2)
B3 B1 B4 C8 42.76(19)
B3 B1 B4 B5 136.2(2)
B3 B1 B4 B9 99.3(2)
B3 B1 B5 B4 -38.1(2)
B3 B1 B5 B6 98.5(2)
B3 B1 B5 B9 0.5(3)
B3 B1 B5 B10 68.2(3)
B3 B1 B6 N1 169.3(3)
B3 B1 B6 B2 39.60(19)
B3 B1 B6 B5 -99.7(2)
B3 B1 B6 B10 -67.9(3)
B3 B1 B6 B11 0.6(3)
B3 B2 B6 N1 -162.3(3)
B3 B2 B6 B1 -40.2(2)
B3 B2 B6 B5 -3.7(3)
B3 B2 B6 B10 61.0(3)
B3 B2 B6 B11 97.8(2)
B3 B2 B11 C7 30.7(2)
B3 B2 B11 B6 -100.1(2)
B3 B2 B11 B10 -67.2(3)
B3 B4 B5 B1 39.2(2)
B3 B4 B5 B6 1.5(3)
B3 B4 B5 B9 -99.3(2)
B3 B4 B5 B10 -59.3(3)
B3 B4 B9 C8 -30.6(2)
B3 B4 B9 B5 101.5(3)
B3 B4 B9 B10 65.0(3)
B4 C8 C19 C18 101.3(3)
B4 C8 B3 C7 140.4(2)
B4 C8 B3 B1 42.9(2)
B4 C8 B3 B2 105.8(2)
B4 C8 B9 B5 -40.9(2)
B4 C8 B9 B10 -102.2(2)
B4 B1 B2 C7 -8.1(2)
B4 B1 B2 B3 34.67(19)
B4 B1 B2 B6 -99.5(2)
B4 B1 B2 B11 -62.6(3)
B4 B1 B3 C7 -97.8(2)
B4 B1 B3 C8 -42.29(19)
B4 B1 B3 B2 -141.1(2)
B4 B1 B5 B6 136.5(2)
B4 B1 B5 B9 38.6(2)
B4 B1 B5 B10 106.3(3)
B4 B1 B6 N1 -128.8(3)
B4 B1 B6 B2 101.4(2)
B4 B1 B6 B5 -37.8(2)
B4 B1 B6 B10 -6.0(3)
B4 B1 B6 B11 62.4(3)
B4 B5 B6 N1 166.2(2)
B4 B5 B6 B1 38.3(2)
B4 B5 B6 B2 1.4(3)
B4 B5 B6 B10 -107.0(2)
B4 B5 B6 B11 -64.6(3)
B4 B5 B9 C8 41.9(2)
B4 B5 B9 B10 138.5(2)
B4 B5 B10 O1 -173.2(2)
B4 B5 B10 B6 95.1(2)
B4 B5 B10 B9 -39.4(2)
B4 B5 B10 B11 55.7(3)
B4 B9 B10 O1 122.1(3)
B4 B9 B10 B5 36.2(2)
B4 B9 B10 B6 -5.0(3)
B4 B9 B10 B11 -65.3(3)
B5 B1 B2 C7 53.9(3)
B5 B1 B2 B3 96.6(2)
B5 B1 B2 B6 -37.5(2)
B5 B1 B2 B11 -0.6(3)
B5 B1 B3 C7 -60.2(3)
B5 B1 B3 C8 -4.7(3)
B5 B1 B3 B2 -103.5(2)
B5 B1 B3 B4 37.6(2)
B5 B1 B4 C8 -93.5(2)
B5 B1 B4 B3 -136.2(2)
B5 B1 B4 B9 -36.9(2)
B5 B1 B6 N1 -91.0(3)
B5 B1 B6 B2 139.3(2)
B5 B1 B6 B10 31.8(2)
B5 B1 B6 B11 100.2(2)
B5 B4 B9 C8 -132.1(2)
B5 B4 B9 B10 -36.5(2)
B5 B6 B10 O1 -108.3(2)
B5 B6 B10 B9 38.5(2)
B5 B6 B10 B11 134.4(2)
B5 B6 B11 C7 58.1(2)
B5 B6 B11 B2 101.9(2)
B5 B6 B11 B10 -40.69(19)
B5 B9 B10 O1 85.8(4)
B5 B9 B10 B6 -41.3(2)
B5 B9 B10 B11 -101.6(2)
B5 B10 B11 C7 -56.7(2)
B5 B10 B11 B2 8.3(3)
B5 B10 B11 B6 41.5(2)
B6 N1 C20 O1 1.5(3)
B6 N1 C20 C21 -177.0(3)
B6 B1 B2 C7 91.40(19)
B6 B1 B2 B3 134.2(2)
B6 B1 B2 B11 36.88(19)
B6 B1 B3 C7 4.1(3)
B6 B1 B3 C8 59.5(3)
B6 B1 B3 B2 -39.31(19)
B6 B1 B3 B4 101.8(2)
B6 B1 B4 C8 -54.0(3)
B6 B1 B4 B3 -96.8(2)
B6 B1 B4 B5 39.5(2)
B6 B1 B4 B9 2.6(3)
B6 B1 B5 B4 -136.5(2)
B6 B1 B5 B9 -98.0(2)
B6 B1 B5 B10 -30.3(2)
B6 B2 B3 C7 -89.33(19)
B6 B2 B3 C8 -57.5(2)
B6 B2 B3 B1 40.54(19)
B6 B2 B3 B4 4.8(3)
B6 B2 B11 C7 130.7(2)
B6 B2 B11 B10 32.9(2)
B6 B5 B9 C8 -57.7(3)
B6 B5 B9 B4 -99.6(2)
B6 B5 B9 B10 38.93(18)
B6 B5 B10 O1 91.7(2)
B6 B5 B10 B9 -134.4(2)
B6 B5 B10 B11 -39.38(19)
B6 B10 B11 C7 -98.2(2)
B6 B10 B11 B2 -33.17(19)
B9 C8 C19 C18 179.0(2)
B9 C8 B3 C7 105.9(2)
B9 C8 B3 B1 8.3(3)
B9 C8 B3 B2 71.3(3)
B9 C8 B3 B4 -34.6(2)
B9 C8 B4 B1 103.1(2)
B9 C8 B4 B3 145.8(2)
B9 C8 B4 B5 40.2(2)
B9 B4 B5 B1 138.5(2)
B9 B4 B5 B6 100.8(2)
B9 B4 B5 B10 40.0(2)
B9 B5 B6 N1 -128.7(2)
B9 B5 B6 B1 103.4(2)
B9 B5 B6 B2 66.5(3)
B9 B5 B6 B10 -41.9(2)
B9 B5 B6 B11 0.5(3)
B9 B5 B10 O1 -133.8(2)
B9 B5 B10 B6 134.4(2)
B9 B5 B10 B11 95.0(2)
B9 B10 B11 C7 2.4(2)
B9 B10 B11 B2 67.4(2)
B9 B10 B11 B6 100.6(2)
B10 O1 C20 N1 -0.4(3)
B10 O1 C20 C21 178.2(2)
B10 B5 B6 N1 -86.7(2)
B10 B5 B6 B1 145.3(2)
B10 B5 B6 B2 108.4(2)
B10 B5 B6 B11 42.4(2)
B10 B5 B9 C8 -96.6(2)
B10 B5 B9 B4 -138.5(2)
B10 B6 B11 C7 98.8(2)
B10 B6 B11 B2 142.6(2)
B11 C7 C8 C19 -145.1(2)
B11 C7 C8 B3 108.2(2)
B11 C7 C8 B4 71.5(2)
B11 C7 C8 B9 0.0(3)
B11 C7 C12 C13 -179.30(19)
B11 C7 B2 B1 -102.3(2)
B11 C7 B2 B3 -145.1(2)
B11 C7 B2 B6 -40.86(19)
B11 C7 B3 C8 -105.3(2)
B11 C7 B3 B1 -8.4(3)
B11 C7 B3 B2 35.3(2)
B11 C7 B3 B4 -71.0(3)
B11 B2 B3 C7 -28.06(18)
B11 B2 B3 C8 3.8(3)
B11 B2 B3 B1 101.8(2)
B11 B2 B3 B4 66.1(3)
B11 B2 B6 N1 99.8(4)
B11 B2 B6 B1 -138.0(2)
B11 B2 B6 B5 -101.6(2)
B11 B2 B6 B10 -36.8(2)
B11 B6 B10 O1 117.3(2)
B11 B6 B10 B5 -134.4(2)
B11 B6 B10 B9 -95.9(2)
